data_7157533
loop_
_publ_author_name
'Shi, Yaqi'
'Yang, Fan'
'Wu, Yangjie'

_publ_section_title
;
 Palladium-catalyzed C8-H alkoxycarbonylation of 1-naphthylamines with
 alkyl chloroformates.
;
_journal_issue 24
_journal_name_full 'Organic &amp; biomolecular chemistry'
_journal_page_first 4628
_journal_page_last 4637
_journal_paper_doi 10.1039/d0ob00586j
_journal_volume 18
_journal_year 2020
_chemical_formula_moiety 'C20 H17 Br N2 O3'
_chemical_formula_sum 'C20 H17 Br N2 O3'
_chemical_formula_weight 413.26
_space_group_crystal_system monoclinic
_space_group_IT_number 14
_space_group_name_Hall '-P 2ybc'
_space_group_name_H-M_alt 'P 1 21/c 1'
_atom_sites_solution_hydrogens mixed
_atom_sites_solution_primary iterative
_audit_creation_date 2019-07-11
_audit_creation_method
;
Olex2 1.2
(compiled 2018.05.29 svn.r3508 for OlexSys, GUI svn.r5506)
;
_audit_update_record
;
2019-09-26 deposited with the CCDC.	2020-06-01 downloaded from the CCDC.
;
_cell_angle_alpha 90
_cell_angle_beta 100.731(7)
_cell_angle_gamma 90
_cell_formula_units_Z 4
_cell_length_a 16.6385(13)
_cell_length_b 14.3268(8)
_cell_length_c 7.7041(5)
_cell_measurement_reflns_used 1643
_cell_measurement_temperature 293(2)
_cell_measurement_theta_max 68.5280
_cell_measurement_theta_min 6.1570
_cell_volume 1804.4(2)
_computing_cell_refinement
;
CrysAlisPro, Agilent Technologies,
Version 1.171.37.35 (release 13-08-2014 CrysAlis171 .NET)
(compiled Aug 13 2014,18:06:01)
;
_computing_data_collection
;
CrysAlisPro, Agilent Technologies,
Version 1.171.37.35 (release 13-08-2014 CrysAlis171 .NET)
(compiled Aug 13 2014,18:06:01)
;
_computing_data_reduction
;
CrysAlisPro, Agilent Technologies,
Version 1.171.37.35 (release 13-08-2014 CrysAlis171 .NET)
(compiled Aug 13 2014,18:06:01)
;
_computing_molecular_graphics 'Olex2 (Dolomanov et al., 2009)'
_computing_publication_material 'Olex2 (Dolomanov et al., 2009)'
_computing_structure_refinement 'ShelXL (Sheldrick, 2015)'
_computing_structure_solution
;
Superflip (Palatinus & Chapuis, 2007;Palatinus & van der Lee, 2008;
Palatinus et al., 2012)
;
_diffrn_ambient_temperature 293(2)
_diffrn_detector 'CCD plate'
_diffrn_detector_area_resol_mean 16.2312
_diffrn_detector_type Eos
_diffrn_measured_fraction_theta_full 0.999
_diffrn_measured_fraction_theta_max 0.999
_diffrn_measurement_details
;
#__ type_ start__ end____ width___ exp.time_
  1 omega  -55.00   38.00   1.0000    1.0000
omega____ theta____ kappa____ phi______ frames
    -      -33.5000    0.0000   90.0000 93

#__ type_ start__ end____ width___ exp.time_
  2 omega  -92.00  -66.00   1.0000    1.0000
omega____ theta____ kappa____ phi______ frames
    -      -33.5000    0.0000   90.0000 26

#__ type_ start__ end____ width___ exp.time_
  3 omega  -18.00   17.00   1.0000    1.0000
omega____ theta____ kappa____ phi______ frames
    -      -33.5000   37.0000  120.0000 35

#__ type_ start__ end____ width___ exp.time_
  4 omega   -4.00   66.00   1.0000    1.0000
omega____ theta____ kappa____ phi______ frames
    -       36.4734  -99.0000 -180.0000 70

#__ type_ start__ end____ width___ exp.time_
  5 omega   67.00  109.00   1.0000    1.0000
omega____ theta____ kappa____ phi______ frames
    -       36.4734  178.0000 -180.0000 42

#__ type_ start__ end____ width___ exp.time_
  6 omega   27.00   53.00   1.0000    1.0000
omega____ theta____ kappa____ phi______ frames
    -       36.4734   57.0000 -150.0000 26

#__ type_ start__ end____ width___ exp.time_
  7 omega   72.00   98.00   1.0000    1.0000
omega____ theta____ kappa____ phi______ frames
    -       36.4734   57.0000 -150.0000 26

#__ type_ start__ end____ width___ exp.time_
  8 omega   80.00  106.00   1.0000    1.0000
omega____ theta____ kappa____ phi______ frames
    -       36.4734  178.0000  -60.0000 26

#__ type_ start__ end____ width___ exp.time_
  9 omega   63.00   90.00   1.0000    1.0000
omega____ theta____ kappa____ phi______ frames
    -       36.4734  178.0000  -30.0000 27

#__ type_ start__ end____ width___ exp.time_
 10 omega  127.00  157.00   1.0000    1.0000
omega____ theta____ kappa____ phi______ frames
    -      108.0000   45.0000    0.0000 30

#__ type_ start__ end____ width___ exp.time_
 11 omega   93.00  172.00   1.0000    1.0000
omega____ theta____ kappa____ phi______ frames
    -      108.0000   77.0000 -120.0000 79

#__ type_ start__ end____ width___ exp.time_
 12 omega   50.00  120.00   1.0000    1.0000
omega____ theta____ kappa____ phi______ frames
    -      108.0000  -61.0000 -150.0000 70

#__ type_ start__ end____ width___ exp.time_
 13 omega   42.00   81.00   1.0000    1.0000
omega____ theta____ kappa____ phi______ frames
    -      108.0000  -30.0000    0.0000 39

#__ type_ start__ end____ width___ exp.time_
 14 omega   42.00  100.00   1.0000    1.0000
omega____ theta____ kappa____ phi______ frames
    -      108.0000  -94.0000 -180.0000 58

#__ type_ start__ end____ width___ exp.time_
 15 omega   65.00  176.00   1.0000    1.0000
omega____ theta____ kappa____ phi______ frames
    -      108.0000   15.0000 -180.0000 111

#__ type_ start__ end____ width___ exp.time_
 16 omega   48.00   90.00   1.0000    1.0000
omega____ theta____ kappa____ phi______ frames
    -      108.0000  -30.0000  150.0000 42

#__ type_ start__ end____ width___ exp.time_
 17 omega   57.00  112.00   1.0000    1.0000
omega____ theta____ kappa____ phi______ frames
    -      108.0000 -111.0000   90.0000 55

#__ type_ start__ end____ width___ exp.time_
 18 omega   42.00   96.00   1.0000    1.0000
omega____ theta____ kappa____ phi______ frames
    -      108.0000  -94.0000    0.0000 54
;
_diffrn_measurement_device 'four-circle diffractometer'
_diffrn_measurement_device_type 'Xcalibur, Eos, Gemini'
_diffrn_measurement_method '\w scans'
_diffrn_orient_matrix_UB_11 0.0138872000
_diffrn_orient_matrix_UB_12 -0.0997878000
_diffrn_orient_matrix_UB_13 0.0739803000
_diffrn_orient_matrix_UB_21 -0.0050023000
_diffrn_orient_matrix_UB_22 0.0363085000
_diffrn_orient_matrix_UB_23 0.1857714000
_diffrn_orient_matrix_UB_31 -0.0931387000
_diffrn_orient_matrix_UB_32 -0.0168803000
_diffrn_orient_matrix_UB_33 -0.0372066000
_diffrn_radiation_monochromator graphite
_diffrn_radiation_probe x-ray
_diffrn_radiation_type CuK\a
_diffrn_radiation_wavelength 1.54184
_diffrn_reflns_av_R_equivalents 0.0468
_diffrn_reflns_av_unetI/netI 0.0652
_diffrn_reflns_Laue_measured_fraction_full 0.999
_diffrn_reflns_Laue_measured_fraction_max 0.999
_diffrn_reflns_limit_h_max 13
_diffrn_reflns_limit_h_min -19
_diffrn_reflns_limit_k_max 16
_diffrn_reflns_limit_k_min -17
_diffrn_reflns_limit_l_max 9
_diffrn_reflns_limit_l_min -8
_diffrn_reflns_number 6920
_diffrn_reflns_point_group_measured_fraction_full 0.999
_diffrn_reflns_point_group_measured_fraction_max 0.999
_diffrn_reflns_theta_full 67.080
_diffrn_reflns_theta_max 67.080
_diffrn_reflns_theta_min 4.103
_diffrn_source 'Enhance (Cu) X-ray Source'
_exptl_absorpt_coefficient_mu 3.296
_exptl_absorpt_correction_T_max 1.00000
_exptl_absorpt_correction_T_min 0.92381
_exptl_absorpt_correction_type multi-scan
_exptl_absorpt_process_details
;
CrysAlisPro, Agilent Technologies,
Version 1.171.37.35 (release 13-08-2014 CrysAlis171 .NET)
(compiled Aug 13 2014,18:06:01)
Empirical absorption correction using spherical harmonics,
 implemented in SCALE3 ABSPACK scaling algorithm.
;
_exptl_crystal_colour colourless
_exptl_crystal_colour_primary colourless
_exptl_crystal_density_diffrn 1.521
_exptl_crystal_description block
_exptl_crystal_F_000 840
_exptl_crystal_size_max 0.19
_exptl_crystal_size_mid 0.14
_exptl_crystal_size_min 0.11
_refine_diff_density_max 0.353
_refine_diff_density_min -0.433
_refine_diff_density_rms 0.070
_refine_ls_extinction_coef 0.0037(2)
_refine_ls_extinction_expression Fc^*^=kFc[1+0.001xFc^2^\l^3^/sin(2\q)]^-1/4^
_refine_ls_extinction_method 'SHELXL-2014/7 (Sheldrick 2014'
_refine_ls_goodness_of_fit_ref 1.053
_refine_ls_hydrogen_treatment mixed
_refine_ls_matrix_type full
_refine_ls_number_parameters 242
_refine_ls_number_reflns 3221
_refine_ls_number_restraints 0
_refine_ls_restrained_S_all 1.053
_refine_ls_R_factor_all 0.0755
_refine_ls_R_factor_gt 0.0486
_refine_ls_shift/su_max 0.001
_refine_ls_shift/su_mean 0.000
_refine_ls_structure_factor_coef Fsqd
_refine_ls_weighting_details 'w=1/[\s^2^(Fo^2^)+(0.0455P)^2^] where P=(Fo^2^+2Fc^2^)/3'
_refine_ls_weighting_scheme calc
_refine_ls_wR_factor_gt 0.1062
_refine_ls_wR_factor_ref 0.1265
_reflns_Friedel_coverage 0.000
_reflns_number_gt 2250
_reflns_number_total 3221
_reflns_threshold_expression 'I > 2\s(I)'
_cod_data_source_file d0ob00586j2.cif
_cod_data_source_block 201907185
_cod_depositor_comments 'Adding full bibliography for 7157533.cif.'
_cod_original_cell_volume 1804.3(2)
_cod_database_code 7157533
_shelx_shelxl_version_number 2014/7
_chemical_oxdiff_formula C20H20O6N4K1
_shelx_space_group_comment
;
The symmetry employed for this shelxl refinement is uniquely defined
by the following loop, which should always be used as a source of
symmetry information in preference to the above space-group names.
They are only intended as comments.
;
_shelx_estimated_absorpt_t_max 0.713
_shelx_estimated_absorpt_t_min 0.573
_reflns_odcompleteness_completeness 99.91
_reflns_odcompleteness_iscentric 1
_reflns_odcompleteness_theta 66.97
_olex2_refinement_description
;
1. Fixed Uiso
 At 1.2 times of:
  All C(H) groups
 At 1.5 times of:
  All C(H,H,H) groups
2.a Ternary CH refined with riding coordinates:
 C18(H18)
2.b Aromatic/amide H refined with riding coordinates:
 C2(H2), C3(H3), C7(H7), C8(H8), C9(H9), C13(H13), C14(H14), C15(H15), C16(H16)
2.c Idealised Me refined as rotating group:
 C19(H19A,H19B,H19C), C20(H20A,H20B,H20C)
;
_olex2_submission_special_instructions 'No special instructions were received'

loop_
_space_group_symop_operation_xyz
'x, y, z'
'-x, y+1/2, -z+1/2'
'-x, -y, -z'
'x, -y-1/2, z-1/2'

loop_
_atom_site_label
_atom_site_type_symbol
_atom_site_fract_x
_atom_site_fract_y
_atom_site_fract_z
_atom_site_U_iso_or_equiv
_atom_site_adp_type
_atom_site_occupancy
_atom_site_site_symmetry_order
_atom_site_calc_flag
_atom_site_refinement_flags_posn
_atom_site_refinement_flags_adp
_atom_site_refinement_flags_occupancy
_atom_site_disorder_assembly
_atom_site_disorder_group
Br1 Br 0.39023(4) 0.94226(4) 0.36865(7) 0.0704(3) Uani 1 1 d . . . . .
C1 C 0.3359(3) 0.8294(3) 0.4076(5) 0.0454(10) Uani 1 1 d . . . . .
C2 C 0.2605(3) 0.8358(3) 0.4507(5) 0.0477(10) Uani 1 1 d . . . . .
H2 H 0.2381 0.8939 0.4672 0.057 Uiso 1 1 calc R . . . .
C3 C 0.2173(2) 0.7549(3) 0.4696(5) 0.0466(10) Uani 1 1 d . . . . .
H3 H 0.1664 0.7593 0.5027 0.056 Uiso 1 1 calc R . . . .
C4 C 0.2475(2) 0.6690(3) 0.4411(5) 0.0388(9) Uani 1 1 d . . . . .
C5 C 0.3276(2) 0.6598(3) 0.4000(4) 0.0360(8) Uani 1 1 d . . . . .
C6 C 0.3736(2) 0.7429(3) 0.3868(5) 0.0406(9) Uani 1 1 d . . . . .
C7 C 0.4544(2) 0.7348(3) 0.3537(6) 0.0537(11) Uani 1 1 d . . . . .
H7 H 0.4849 0.7886 0.3461 0.064 Uiso 1 1 calc R . . . .
C8 C 0.4880(2) 0.6506(4) 0.3330(6) 0.0600(13) Uani 1 1 d . . . . .
H8 H 0.5416 0.6469 0.3149 0.072 Uiso 1 1 calc R . . . .
C9 C 0.4426(3) 0.5687(3) 0.3386(6) 0.0537(11) Uani 1 1 d . . . . .
H9 H 0.4659 0.5114 0.3204 0.064 Uiso 1 1 calc R . . . .
C10 C 0.3638(2) 0.5718(3) 0.3707(5) 0.0406(9) Uani 1 1 d . . . . .
C11 C 0.1277(2) 0.5733(3) 0.3374(5) 0.0439(10) Uani 1 1 d . . . . .
C12 C 0.0849(2) 0.4840(3) 0.3678(5) 0.0438(10) Uani 1 1 d . . . . .
C13 C 0.0151(3) 0.4585(3) 0.2533(6) 0.0621(13) Uani 1 1 d . . . . .
H13 H -0.0076 0.4971 0.1599 0.075 Uiso 1 1 calc R . . . .
C14 C -0.0209(3) 0.3734(4) 0.2807(8) 0.0765(16) Uani 1 1 d . . . . .
H14 H -0.0680 0.3538 0.2046 0.092 Uiso 1 1 calc R . . . .
C15 C 0.0135(3) 0.3193(4) 0.4198(8) 0.0718(15) Uani 1 1 d . . . . .
H15 H -0.0090 0.2619 0.4403 0.086 Uiso 1 1 calc R . . . .
C16 C 0.0822(3) 0.3520(3) 0.5289(7) 0.0653(13) Uani 1 1 d . . . . .
H16 H 0.1045 0.3156 0.6259 0.078 Uiso 1 1 calc R . . . .
C17 C 0.3211(2) 0.4798(3) 0.3626(5) 0.0440(9) Uani 1 1 d . . . . .
C18 C 0.2496(3) 0.3688(3) 0.1575(7) 0.0624(13) Uani 1 1 d . . . . .
H18 H 0.2216 0.3486 0.2522 0.075 Uiso 1 1 calc R . . . .
C19 C 0.3177(4) 0.3025(4) 0.1441(9) 0.097(2) Uani 1 1 d . . . . .
H19A H 0.3444 0.3217 0.0499 0.145 Uiso 1 1 calc GR . . . .
H19B H 0.2958 0.2408 0.1204 0.145 Uiso 1 1 calc GR . . . .
H19C H 0.3564 0.3024 0.2534 0.145 Uiso 1 1 calc GR . . . .
C20 C 0.1886(4) 0.3809(4) -0.0095(7) 0.0949(19) Uani 1 1 d . . . . .
H20A H 0.1497 0.4280 0.0072 0.142 Uiso 1 1 calc GR . . . .
H20B H 0.1607 0.3229 -0.0404 0.142 Uiso 1 1 calc GR . . . .
H20C H 0.2163 0.3996 -0.1026 0.142 Uiso 1 1 calc GR . . . .
N1 N 0.1983(2) 0.5887(2) 0.4523(5) 0.0420(8) Uani 1 1 d . . . . .
H1 H 0.214(3) 0.551(3) 0.526(6) 0.051(14) Uiso 1 1 d . . . . .
N2 N 0.1193(2) 0.4314(2) 0.5063(5) 0.0533(9) Uani 1 1 d . . . . .
O1 O 0.09949(19) 0.6252(2) 0.2158(4) 0.0691(10) Uani 1 1 d . . . . .
O2 O 0.3244(2) 0.4270(2) 0.4844(4) 0.0635(9) Uani 1 1 d . . . . .
O3 O 0.28413(18) 0.46199(19) 0.1977(4) 0.0527(8) Uani 1 1 d . . . . .

loop_
_atom_site_aniso_label
_atom_site_aniso_U_11
_atom_site_aniso_U_22
_atom_site_aniso_U_33
_atom_site_aniso_U_23
_atom_site_aniso_U_13
_atom_site_aniso_U_12
Br1 0.1056(5) 0.0470(3) 0.0652(4) -0.0043(2) 0.0328(3) -0.0265(3)
C1 0.059(3) 0.037(2) 0.040(2) -0.0019(18) 0.0084(19) -0.013(2)
C2 0.061(3) 0.034(2) 0.047(2) -0.0072(18) 0.010(2) 0.003(2)
C3 0.047(2) 0.043(2) 0.051(2) -0.0015(19) 0.0098(19) -0.0001(19)
C4 0.038(2) 0.036(2) 0.041(2) 0.0023(17) 0.0035(17) -0.0013(17)
C5 0.039(2) 0.038(2) 0.0289(18) 0.0026(16) 0.0004(15) -0.0005(17)
C6 0.044(2) 0.044(2) 0.0318(18) 0.0007(17) 0.0039(16) -0.0055(18)
C7 0.045(2) 0.060(3) 0.057(3) -0.006(2) 0.011(2) -0.013(2)
C8 0.033(2) 0.086(4) 0.063(3) -0.001(3) 0.014(2) -0.003(2)
C9 0.045(2) 0.061(3) 0.056(3) 0.000(2) 0.010(2) 0.015(2)
C10 0.044(2) 0.039(2) 0.037(2) -0.0005(16) 0.0024(17) 0.0041(18)
C11 0.039(2) 0.048(3) 0.046(2) 0.0031(19) 0.0089(18) -0.0012(19)
C12 0.036(2) 0.045(2) 0.054(2) -0.0043(19) 0.0160(18) -0.0030(18)
C13 0.051(3) 0.072(3) 0.060(3) -0.006(3) 0.001(2) -0.009(2)
C14 0.055(3) 0.074(4) 0.099(5) -0.032(3) 0.011(3) -0.022(3)
C15 0.071(3) 0.050(3) 0.101(4) -0.015(3) 0.032(3) -0.020(3)
C16 0.068(3) 0.052(3) 0.077(3) -0.001(2) 0.018(3) -0.011(2)
C17 0.048(2) 0.041(2) 0.043(2) -0.0004(19) 0.0078(19) 0.0099(19)
C18 0.077(3) 0.045(3) 0.067(3) -0.006(2) 0.018(3) -0.012(2)
C19 0.121(5) 0.060(4) 0.116(5) -0.024(3) 0.038(4) 0.010(3)
C20 0.111(5) 0.087(4) 0.077(4) -0.012(3) -0.008(4) -0.032(4)
N1 0.0401(19) 0.0366(19) 0.049(2) 0.0054(16) 0.0065(16) -0.0018(15)
N2 0.057(2) 0.042(2) 0.062(2) 0.0023(17) 0.0140(18) -0.0082(17)
O1 0.063(2) 0.066(2) 0.071(2) 0.0223(18) -0.0065(16) -0.0079(17)
O2 0.085(2) 0.0456(19) 0.0557(19) 0.0135(15) 0.0033(17) 0.0006(16)
O3 0.072(2) 0.0403(17) 0.0447(16) -0.0018(13) 0.0073(15) -0.0042(15)

loop_
_atom_type_symbol
_atom_type_description
_atom_type_scat_dispersion_real
_atom_type_scat_dispersion_imag
_atom_type_scat_source
C C 0.0181 0.0091 'International Tables Vol C Tables 4.2.6.8 and 6.1.1.4'
H H 0.0000 0.0000 'International Tables Vol C Tables 4.2.6.8 and 6.1.1.4'
Br Br -0.6763 1.2805 'International Tables Vol C Tables 4.2.6.8 and 6.1.1.4'
N N 0.0311 0.0180 'International Tables Vol C Tables 4.2.6.8 and 6.1.1.4'
O O 0.0492 0.0322 'International Tables Vol C Tables 4.2.6.8 and 6.1.1.4'

loop_
_geom_angle_atom_site_label_1
_geom_angle_atom_site_label_2
_geom_angle_atom_site_label_3
_geom_angle
_geom_angle_site_symmetry_1
_geom_angle_site_symmetry_3
_geom_angle_publ_flag
C2 C1 Br1 117.9(3) . . ?
C2 C1 C6 122.5(4) . . ?
C6 C1 Br1 119.5(3) . . ?
C1 C2 H2 120.3 . . ?
C1 C2 C3 119.3(4) . . ?
C3 C2 H2 120.4 . . ?
C2 C3 H3 119.2 . . ?
C4 C3 C2 121.6(4) . . ?
C4 C3 H3 119.2 . . ?
C3 C4 C5 120.4(4) . . ?
C3 C4 N1 119.1(3) . . ?
N1 C4 C5 120.5(3) . . ?
C6 C5 C4 118.1(3) . . ?
C6 C5 C10 118.4(3) . . ?
C10 C5 C4 123.5(3) . . ?
C1 C6 C5 117.9(3) . . ?
C1 C6 C7 123.3(4) . . ?
C7 C6 C5 118.8(4) . . ?
C6 C7 H7 119.3 . . ?
C8 C7 C6 121.4(4) . . ?
C8 C7 H7 119.3 . . ?
C7 C8 H8 119.8 . . ?
C7 C8 C9 120.4(4) . . ?
C9 C8 H8 119.8 . . ?
C8 C9 H9 119.5 . . ?
C10 C9 C8 121.0(4) . . ?
C10 C9 H9 119.5 . . ?
C5 C10 C17 124.9(3) . . ?
C9 C10 C5 119.9(4) . . ?
C9 C10 C17 115.1(4) . . ?
N1 C11 C12 114.6(4) . . ?
O1 C11 C12 120.8(4) . . ?
O1 C11 N1 124.5(4) . . ?
C13 C12 C11 119.7(4) . . ?
N2 C12 C11 117.2(4) . . ?
N2 C12 C13 123.1(4) . . ?
C12 C13 H13 120.9 . . ?
C12 C13 C14 118.2(5) . . ?
C14 C13 H13 120.9 . . ?
C13 C14 H14 120.4 . . ?
C15 C14 C13 119.3(5) . . ?
C15 C14 H14 120.4 . . ?
C14 C15 H15 121.0 . . ?
C14 C15 C16 118.0(5) . . ?
C16 C15 H15 121.0 . . ?
C15 C16 H16 117.6 . . ?
N2 C16 C15 124.8(5) . . ?
N2 C16 H16 117.6 . . ?
O2 C17 C10 125.0(4) . . ?
O2 C17 O3 124.9(4) . . ?
O3 C17 C10 109.9(3) . . ?
C19 C18 H18 109.5 . . ?
C20 C18 H18 109.5 . . ?
C20 C18 C19 114.6(5) . . ?
O3 C18 H18 109.5 . . ?
O3 C18 C19 108.8(4) . . ?
O3 C18 C20 104.7(4) . . ?
C18 C19 H19A 109.5 . . ?
C18 C19 H19B 109.5 . . ?
C18 C19 H19C 109.5 . . ?
H19A C19 H19B 109.5 . . ?
H19A C19 H19C 109.5 . . ?
H19B C19 H19C 109.5 . . ?
C18 C20 H20A 109.5 . . ?
C18 C20 H20B 109.5 . . ?
C18 C20 H20C 109.5 . . ?
H20A C20 H20B 109.5 . . ?
H20A C20 H20C 109.5 . . ?
H20B C20 H20C 109.5 . . ?
C4 N1 H1 118(3) . . ?
C11 N1 C4 122.1(3) . . ?
C11 N1 H1 119(3) . . ?
C16 N2 C12 116.6(4) . . ?
C17 O3 C18 118.1(3) . . ?

loop_
_geom_bond_atom_site_label_1
_geom_bond_atom_site_label_2
_geom_bond_distance
_geom_bond_site_symmetry_2
_geom_bond_publ_flag
Br1 C1 1.904(4) . ?
C1 C2 1.359(5) . ?
C1 C6 1.411(5) . ?
C2 H2 0.9300 . ?
C2 C3 1.386(5) . ?
C3 H3 0.9300 . ?
C3 C4 1.362(5) . ?
C4 C5 1.433(5) . ?
C4 N1 1.423(5) . ?
C5 C6 1.430(5) . ?
C5 C10 1.432(5) . ?
C6 C7 1.419(5) . ?
C7 H7 0.9300 . ?
C7 C8 1.352(6) . ?
C8 H8 0.9300 . ?
C8 C9 1.400(6) . ?
C9 H9 0.9300 . ?
C9 C10 1.378(5) . ?
C10 C17 1.494(5) . ?
C11 C12 1.504(5) . ?
C11 N1 1.351(5) . ?
C11 O1 1.220(5) . ?
C12 C13 1.371(6) . ?
C12 N2 1.344(5) . ?
C13 H13 0.9300 . ?
C13 C14 1.391(7) . ?
C14 H14 0.9300 . ?
C14 C15 1.360(7) . ?
C15 H15 0.9300 . ?
C15 C16 1.369(6) . ?
C16 H16 0.9300 . ?
C16 N2 1.321(5) . ?
C17 O2 1.198(5) . ?
C17 O3 1.330(5) . ?
C18 H18 0.9800 . ?
C18 C19 1.496(6) . ?
C18 C20 1.493(7) . ?
C18 O3 1.464(5) . ?
C19 H19A 0.9600 . ?
C19 H19B 0.9600 . ?
C19 H19C 0.9600 . ?
C20 H20A 0.9600 . ?
C20 H20B 0.9600 . ?
C20 H20C 0.9600 . ?
N1 H1 0.79(4) . ?

loop_
_geom_hbond_atom_site_label_D
_geom_hbond_atom_site_label_H
_geom_hbond_atom_site_label_A
_geom_hbond_distance_DH
_geom_hbond_distance_HA
_geom_hbond_distance_DA
_geom_hbond_angle_DHA
_geom_hbond_site_symmetry_A
N1 H1 O2 0.79(4) 2.61(4) 3.104(5) 122(4) .

loop_
_geom_torsion_atom_site_label_1
_geom_torsion_atom_site_label_2
_geom_torsion_atom_site_label_3
_geom_torsion_atom_site_label_4
_geom_torsion
_geom_torsion_site_symmetry_1
_geom_torsion_site_symmetry_2
_geom_torsion_site_symmetry_3
_geom_torsion_site_symmetry_4
_geom_torsion_publ_flag
Br1 C1 C2 C3 176.2(3) . . . . ?
Br1 C1 C6 C5 -173.9(3) . . . . ?
Br1 C1 C6 C7 6.1(5) . . . . ?
C1 C2 C3 C4 -2.0(6) . . . . ?
C1 C6 C7 C8 -179.4(4) . . . . ?
C2 C1 C6 C5 4.4(6) . . . . ?
C2 C1 C6 C7 -175.6(4) . . . . ?
C2 C3 C4 C5 3.6(6) . . . . ?
C2 C3 C4 N1 -176.3(4) . . . . ?
C3 C4 C5 C6 -1.2(5) . . . . ?
C3 C4 C5 C10 179.1(4) . . . . ?
C3 C4 N1 C11 65.5(5) . . . . ?
C4 C5 C6 C1 -2.6(5) . . . . ?
C4 C5 C6 C7 177.3(3) . . . . ?
C4 C5 C10 C9 -177.5(4) . . . . ?
C4 C5 C10 C17 5.8(6) . . . . ?
C5 C4 N1 C11 -114.4(4) . . . . ?
C5 C6 C7 C8 0.6(6) . . . . ?
C5 C10 C17 O2 -95.4(5) . . . . ?
C5 C10 C17 O3 89.4(4) . . . . ?
C6 C1 C2 C3 -2.1(6) . . . . ?
C6 C5 C10 C9 2.9(5) . . . . ?
C6 C5 C10 C17 -173.9(3) . . . . ?
C6 C7 C8 C9 1.9(7) . . . . ?
C7 C8 C9 C10 -2.0(7) . . . . ?
C8 C9 C10 C5 -0.4(6) . . . . ?
C8 C9 C10 C17 176.7(4) . . . . ?
C9 C10 C17 O2 87.7(5) . . . . ?
C9 C10 C17 O3 -87.6(4) . . . . ?
C10 C5 C6 C1 177.0(3) . . . . ?
C10 C5 C6 C7 -3.0(5) . . . . ?
C10 C17 O3 C18 170.7(3) . . . . ?
C11 C12 C13 C14 177.1(4) . . . . ?
C11 C12 N2 C16 -178.3(4) . . . . ?
C12 C11 N1 C4 178.9(3) . . . . ?
C12 C13 C14 C15 0.7(7) . . . . ?
C13 C12 N2 C16 -0.1(6) . . . . ?
C13 C14 C15 C16 0.7(8) . . . . ?
C14 C15 C16 N2 -2.0(8) . . . . ?
C15 C16 N2 C12 1.7(7) . . . . ?
C19 C18 O3 C17 -77.2(5) . . . . ?
C20 C18 O3 C17 159.9(4) . . . . ?
N1 C4 C5 C6 178.7(3) . . . . ?
N1 C4 C5 C10 -0.9(5) . . . . ?
N1 C11 C12 C13 -176.3(4) . . . . ?
N1 C11 C12 N2 1.9(5) . . . . ?
N2 C12 C13 C14 -1.0(7) . . . . ?
O1 C11 C12 C13 2.8(6) . . . . ?
O1 C11 C12 N2 -179.0(4) . . . . ?
O1 C11 N1 C4 -0.2(7) . . . . ?
O2 C17 O3 C18 -4.6(6) . . . . ?
